data_2239064
loop_
_publ_author_name
'Novosjolova, Irina'
'Stepanovs, Dmitrijs'
'Bizd\=ena, \=Erika'
'Mishnev, Anatoly'
'Turks, M\=aris'

_publ_section_title
;
 2,6-Dichloro-9-(2',3',5'-tri-<i>O</i>-acetyl-\b-<small>D</small>-ribofuranosyl)-9<i>H</i>-purine
;
_journal_coeditor_code LD2116
_journal_issue 2
_journal_name_full 'Acta Crystallographica Section E'
_journal_page_first o108
_journal_page_last o109
_journal_paper_doi 10.1107/S1600536813034521
_journal_volume 70
_journal_year 2014
_chemical_formula_iupac 'C16 H16 Cl2 N4 O7'
_chemical_formula_moiety 'C16 H16 Cl2 N4 O7'
_chemical_formula_sum 'C16 H16 Cl2 N4 O7'
_chemical_formula_weight 447.23
_chemical_name_systematic 2,6-Dichloro-9-(2',3',5'-tri-<i>O</i>-acetyl-\b-<i>D</i>-ribofuranosyl)-9<i>H</i>-purine
_space_group_IT_number 4
_symmetry_cell_setting monoclinic
_symmetry_space_group_name_Hall 'P 2yb'
_symmetry_space_group_name_H-M 'P 1 21 1'
_atom_sites_solution_hydrogens geom
_atom_sites_solution_primary direct
_atom_sites_solution_secondary difmap
_audit_creation_method SHELXL-97
_cell_angle_alpha 90.00
_cell_angle_beta 106.537(2)
_cell_angle_gamma 90.00
_cell_formula_units_Z 2
_cell_length_a 10.1324(2)
_cell_length_b 9.6887(3)
_cell_length_c 10.5399(2)
_cell_measurement_reflns_used 17407
_cell_measurement_temperature 296(2)
_cell_measurement_theta_max 27.485
_cell_measurement_theta_min 0.998
_cell_volume 991.90(4)
_computing_cell_refinement 'SCALEPACK (Otwinovski & Minor, 1997)'
_computing_data_collection 'KappaCCD Server Software (Nonius, 1997)'
_computing_data_reduction 'DENZO and SCALEPACK (Otwinovski & Minor, 1997)'
_computing_molecular_graphics 'ORTEP-3 for Windows (Farrugia, 2012) and Mercury (Macrae <i>et al.</i>, 2008)'
_computing_publication_material
;
SHELXL97 (Sheldrick, 2008), PLATON (Spek, 2009) and publCIF
(Westrip, 2010)
;
_computing_structure_refinement 'SHELXL97 (Sheldrick, 2008)'
_computing_structure_solution 'SHELXS97 (Sheldrick, 2008)'
_diffrn_ambient_temperature 296(2)
_diffrn_measured_fraction_theta_full 0.992
_diffrn_measured_fraction_theta_max 0.992
_diffrn_measurement_device_type 'Nonius KappaCCD'
_diffrn_measurement_method CCD
_diffrn_radiation_monochromator graphite
_diffrn_radiation_source 'fine-focus sealed tube'
_diffrn_radiation_type MoK\a
_diffrn_radiation_wavelength 0.71073
_diffrn_reflns_av_R_equivalents 0.0000
_diffrn_reflns_av_sigmaI/netI 0.0584
_diffrn_reflns_limit_h_max 13
_diffrn_reflns_limit_h_min -13
_diffrn_reflns_limit_k_max 12
_diffrn_reflns_limit_k_min -11
_diffrn_reflns_limit_l_max 13
_diffrn_reflns_limit_l_min -13
_diffrn_reflns_number 3898
_diffrn_reflns_theta_full 27.46
_diffrn_reflns_theta_max 27.46
_diffrn_reflns_theta_min 2.02
_exptl_absorpt_coefficient_mu 0.374
_exptl_absorpt_correction_type none
_exptl_crystal_colour colorless
_exptl_crystal_density_diffrn 1.497
_exptl_crystal_density_method 'not measured'
_exptl_crystal_description prism
_exptl_crystal_F_000 460
_exptl_crystal_size_max 0.38
_exptl_crystal_size_mid 0.32
_exptl_crystal_size_min 0.15
_refine_diff_density_max 0.223
_refine_diff_density_min -0.195
_refine_ls_abs_structure_details 'Flack (1983), 1518 Friedel pairs'
_refine_ls_abs_structure_Flack 0.00(7)
_refine_ls_extinction_method none
_refine_ls_goodness_of_fit_ref 1.019
_refine_ls_hydrogen_treatment constr
_refine_ls_matrix_type full
_refine_ls_number_constraints 0
_refine_ls_number_parameters 265
_refine_ls_number_reflns 3898
_refine_ls_number_restraints 0
_refine_ls_restrained_S_all 1.019
_refine_ls_R_factor_all 0.0754
_refine_ls_R_factor_gt 0.0461
_refine_ls_shift/su_max 0.000
_refine_ls_shift/su_mean 0.000
_refine_ls_structure_factor_coef Fsqd
_refine_ls_weighting_details 'calc w=1/[\s^2^(Fo^2^)+(0.0352P)^2^+0.3514P] where P=(Fo^2^+2Fc^2^)/3'
_refine_ls_weighting_scheme calc
_refine_ls_wR_factor_gt 0.0942
_refine_ls_wR_factor_ref 0.1070
_reflns_number_gt 2846
_reflns_number_total 3898
_reflns_threshold_expression I>2sigma(I)
_cod_data_source_file ld2116sup1.cf
_cod_data_source_block I
_cod_original_sg_symbol_H-M 'P 21'
_cod_database_code 2239064
_cod_database_fobs_code 2239064

loop_
_symmetry_equiv_pos_as_xyz
'x, y, z'
'-x, y+1/2, -z'

loop_
_atom_site_type_symbol
_atom_site_label
_atom_site_fract_x
_atom_site_fract_y
_atom_site_fract_z
_atom_site_U_iso_or_equiv
_atom_site_adp_type
_atom_site_calc_flag
_atom_site_refinement_flags
_atom_site_occupancy
_atom_site_symmetry_multiplicity
N N1 1.0850(3) 0.1139(3) 0.4785(3) 0.0535(8) Uani d . 1 1
C C2 0.9650(4) 0.1787(4) 0.4602(3) 0.0508(9) Uani d . 1 1
N N3 0.9178(3) 0.2553(3) 0.5399(2) 0.0458(6) Uani d . 1 1
C C4 1.0170(3) 0.2704(3) 0.6574(3) 0.0404(7) Uani d . 1 1
C C5 1.1477(3) 0.2135(4) 0.6915(3) 0.0429(8) Uani d . 1 1
C C6 1.1761(4) 0.1309(4) 0.5952(3) 0.0510(9) Uani d . 1 1
N N7 1.2211(3) 0.2508(3) 0.8196(3) 0.0506(7) Uani d . 1 1
C C8 1.1331(3) 0.3266(4) 0.8596(3) 0.0473(8) Uani d . 1 1
H H8 1.1540 0.3671 0.9430 0.057 Uiso calc R 1 1
N N9 1.0071(2) 0.3404(3) 0.7669(2) 0.0405(6) Uani d . 1 1
Cl Cl10 1.32958(12) 0.04548(15) 0.62312(11) 0.0892(4) Uani d . 1 1
Cl Cl11 0.85038(11) 0.15549(12) 0.30379(9) 0.0733(3) Uani d . 1 1
C C1' 0.8877(3) 0.4205(4) 0.7769(3) 0.0409(7) Uani d . 1 1
H H1 0.8574 0.4827 0.7008 0.049 Uiso calc R 1 1
C C2' 0.7695(3) 0.3282(4) 0.7845(3) 0.0397(7) Uani d . 1 1
H H2 0.7642 0.2421 0.7344 0.048 Uiso calc R 1 1
C C3' 0.8034(3) 0.3062(3) 0.9343(3) 0.0385(7) Uani d . 1 1
H H3 0.8772 0.2380 0.9639 0.046 Uiso calc R 1 1
C C4' 0.8537(3) 0.4472(3) 0.9862(3) 0.0382(7) Uani d . 1 1
H H4 0.7733 0.5063 0.9786 0.046 Uiso calc R 1 1
C C5' 0.9455(3) 0.4570(4) 1.1251(3) 0.0432(8) Uani d . 1 1
H H5A 0.9788 0.5509 1.1437 0.052 Uiso calc R 1 1
H H5B 0.8946 0.4325 1.1870 0.052 Uiso calc R 1 1
O O6' 0.9264(2) 0.4982(2) 0.89486(18) 0.0402(5) Uani d . 1 1
O O7' 0.6460(2) 0.4081(2) 0.74576(19) 0.0490(6) Uani d . 1 1
C C8' 0.5479(3) 0.3728(4) 0.6337(3) 0.0520(9) Uani d . 1 1
C C9' 0.4297(4) 0.4704(5) 0.6096(4) 0.0696(12) Uani d . 1 1
H H9A 0.4616 0.5627 0.6031 0.104 Uiso calc R 1 1
H H9C 0.3895 0.4651 0.6816 0.104 Uiso calc R 1 1
H H9B 0.3620 0.4462 0.5285 0.104 Uiso calc R 1 1
O O10' 0.5636(3) 0.2809(4) 0.5649(3) 0.0967(11) Uani d . 1 1
O O11' 0.6883(2) 0.2701(2) 0.9804(2) 0.0458(6) Uani d . 1 1
C C12' 0.6474(4) 0.1370(4) 0.9636(3) 0.0504(9) Uani d . 1 1
C C13' 0.5286(4) 0.1098(5) 1.0189(5) 0.0826(15) Uani d . 1 1
H H13A 0.5188 0.0122 1.0288 0.124 Uiso calc R 1 1
H H13B 0.4456 0.1462 0.9597 0.124 Uiso calc R 1 1
H H13C 0.5455 0.1538 1.1037 0.124 Uiso calc R 1 1
O O14' 0.7012(3) 0.0544(3) 0.9110(3) 0.0775(8) Uani d . 1 1
O O15' 1.0599(2) 0.3644(2) 1.13994(18) 0.0441(5) Uani d . 1 1
C C16' 1.1551(3) 0.3677(4) 1.2595(3) 0.0499(8) Uani d . 1 1
C C17' 1.2746(4) 0.2794(4) 1.2628(3) 0.0618(10) Uani d . 1 1
H H17A 1.3570 0.3342 1.2865 0.093 Uiso calc R 1 1
H H17B 1.2630 0.2393 1.1770 0.093 Uiso calc R 1 1
H H17C 1.2816 0.2075 1.3270 0.093 Uiso calc R 1 1
O O18' 1.1385(3) 0.4370(4) 1.3478(2) 0.0909(10) Uani d . 1 1

loop_
_atom_site_aniso_label
_atom_site_aniso_U_11
_atom_site_aniso_U_22
_atom_site_aniso_U_33
_atom_site_aniso_U_12
_atom_site_aniso_U_13
_atom_site_aniso_U_23
N1 0.063(2) 0.055(2) 0.0498(17) 0.0015(15) 0.0270(14) -0.0050(14)
C2 0.064(2) 0.052(2) 0.0376(17) -0.0083(19) 0.0173(14) -0.0028(16)
N3 0.0551(17) 0.0437(17) 0.0444(15) 0.0010(13) 0.0239(12) 0.0023(13)
C4 0.0511(19) 0.0378(19) 0.0362(16) -0.0014(15) 0.0189(13) 0.0051(14)
C5 0.0451(19) 0.046(2) 0.0406(16) 0.0016(15) 0.0166(13) 0.0040(15)
C6 0.057(2) 0.050(2) 0.0533(19) 0.0053(17) 0.0275(16) 0.0000(17)
N7 0.0465(16) 0.0552(19) 0.0495(15) 0.0014(14) 0.0126(12) -0.0009(14)
C8 0.050(2) 0.048(2) 0.0437(17) -0.0015(16) 0.0143(14) -0.0012(15)
N9 0.0450(15) 0.0425(16) 0.0363(13) 0.0033(12) 0.0154(11) 0.0016(12)
Cl10 0.0712(7) 0.1099(11) 0.0907(7) 0.0324(7) 0.0299(6) -0.0156(7)
Cl11 0.0824(7) 0.0903(9) 0.0433(5) -0.0046(6) 0.0118(4) -0.0139(5)
C1' 0.0501(18) 0.0420(19) 0.0319(14) 0.0100(15) 0.0137(12) 0.0040(14)
C2' 0.0413(17) 0.0406(19) 0.0364(15) 0.0043(14) 0.0096(12) -0.0049(14)
C3' 0.0383(16) 0.0419(19) 0.0366(15) 0.0032(14) 0.0130(12) -0.0013(14)
C4' 0.0405(16) 0.0397(19) 0.0357(14) 0.0054(14) 0.0129(12) -0.0043(14)
C5' 0.0492(18) 0.044(2) 0.0364(15) 0.0030(15) 0.0116(13) -0.0055(14)
O6' 0.0493(12) 0.0367(13) 0.0371(11) -0.0013(10) 0.0162(9) -0.0035(9)
O7' 0.0426(12) 0.0597(17) 0.0380(11) 0.0133(11) 0.0005(9) -0.0104(10)
C8' 0.044(2) 0.060(3) 0.0451(18) -0.0044(17) 0.0028(14) -0.0038(18)
C9' 0.047(2) 0.084(3) 0.065(2) 0.011(2) -0.0044(16) -0.006(2)
O10' 0.079(2) 0.096(3) 0.089(2) 0.0098(18) -0.0174(16) -0.048(2)
O11' 0.0382(12) 0.0531(16) 0.0492(12) -0.0009(11) 0.0174(9) 0.0004(11)
C12' 0.044(2) 0.054(2) 0.0484(18) -0.0001(18) 0.0050(14) 0.0148(18)
C13' 0.053(3) 0.109(4) 0.087(3) -0.016(2) 0.022(2) 0.027(3)
O14' 0.0762(19) 0.0504(18) 0.112(2) -0.0012(16) 0.0364(17) 0.0004(17)
O15' 0.0455(12) 0.0469(14) 0.0356(10) 0.0033(10) 0.0049(9) -0.0040(10)
C16' 0.051(2) 0.048(2) 0.0401(18) -0.0036(17) -0.0029(14) -0.0044(17)
C17' 0.056(2) 0.062(3) 0.057(2) 0.006(2) 0.0006(16) 0.0030(19)
O18' 0.087(2) 0.120(3) 0.0482(14) 0.026(2) -0.0101(13) -0.0346(18)

loop_
_atom_type_symbol
_atom_type_description
_atom_type_scat_dispersion_real
_atom_type_scat_dispersion_imag
_atom_type_scat_source
C C 0.0033 0.0016 'International Tables Vol C Tables 4.2.6.8 and 6.1.1.4'
H H 0.0000 0.0000 'International Tables Vol C Tables 4.2.6.8 and 6.1.1.4'
N N 0.0061 0.0033 'International Tables Vol C Tables 4.2.6.8 and 6.1.1.4'
O O 0.0106 0.0060 'International Tables Vol C Tables 4.2.6.8 and 6.1.1.4'
Cl Cl 0.1484 0.1585 'International Tables Vol C Tables 4.2.6.8 and 6.1.1.4'

loop_
_geom_angle_atom_site_label_1
_geom_angle_atom_site_label_2
_geom_angle_atom_site_label_3
_geom_angle
C6 N1 C2 116.3(3)
N3 C2 N1 131.2(3)
N3 C2 Cl11 114.5(3)
N1 C2 Cl11 114.3(2)
C2 N3 C4 109.5(3)
N3 C4 N9 127.5(3)
N3 C4 C5 126.6(3)
N9 C4 C5 105.9(3)
C4 C5 C6 115.0(3)
C4 C5 N7 110.9(3)
C6 C5 N7 134.1(3)
N1 C6 C5 121.2(3)
N1 C6 Cl10 117.4(2)
C5 C6 Cl10 121.4(3)
C8 N7 C5 103.5(3)
N7 C8 N9 113.8(3)
N7 C8 H8 123.1
N9 C8 H8 123.1
C4 N9 C8 105.9(3)
C4 N9 C1' 125.7(2)
C8 N9 C1' 128.2(3)
O6' C1' N9 108.5(2)
O6' C1' C2' 107.2(2)
N9 C1' C2' 111.8(3)
O6' C1' H1 109.8
N9 C1' H1 109.8
C2' C1' H1 109.8
O7' C2' C1' 107.8(3)
O7' C2' C3' 106.9(2)
C1' C2' C3' 100.8(2)
O7' C2' H2 113.5
C1' C2' H2 113.5
C3' C2' H2 113.5
O11' C3' C4' 108.8(2)
O11' C3' C2' 114.8(2)
C4' C3' C2' 101.7(2)
O11' C3' H3 110.4
C4' C3' H3 110.4
C2' C3' H3 110.4
O6' C4' C5' 109.5(2)
O6' C4' C3' 104.5(2)
C5' C4' C3' 117.7(3)
O6' C4' H4 108.3
C5' C4' H4 108.3
C3' C4' H4 108.3
O15' C5' C4' 108.9(2)
O15' C5' H5A 109.9
C4' C5' H5A 109.9
O15' C5' H5B 109.9
C4' C5' H5B 109.9
H5A C5' H5B 108.3
C1' O6' C4' 109.7(2)
C8' O7' C2' 118.5(3)
O10' C8' O7' 122.0(3)
O10' C8' C9' 127.8(3)
O7' C8' C9' 110.1(3)
C8' C9' H9A 109.5
C8' C9' H9C 109.5
H9A C9' H9C 109.5
C8' C9' H9B 109.5
H9A C9' H9B 109.5
H9C C9' H9B 109.5
C12' O11' C3' 116.1(3)
O14' C12' O11' 122.6(3)
O14' C12' C13' 126.0(4)
O11' C12' C13' 111.5(4)
C12' C13' H13A 109.5
C12' C13' H13B 109.5
H13A C13' H13B 109.5
C12' C13' H13C 109.5
H13A C13' H13C 109.5
H13B C13' H13C 109.5
C16' O15' C5' 115.2(2)
O18' C16' O15' 121.1(3)
O18' C16' C17' 127.1(3)
O15' C16' C17' 111.8(3)
C16' C17' H17A 109.5
C16' C17' H17B 109.5
H17A C17' H17B 109.5
C16' C17' H17C 109.5
H17A C17' H17C 109.5
H17B C17' H17C 109.5

loop_
_geom_bond_atom_site_label_1
_geom_bond_atom_site_label_2
_geom_bond_distance
N1 C6 1.321(4)
N1 C2 1.333(4)
C2 N3 1.308(4)
C2 Cl11 1.740(3)
N3 C4 1.363(4)
C4 N9 1.367(4)
C4 C5 1.384(4)
C5 C6 1.386(4)
C5 N7 1.391(4)
C6 Cl10 1.712(4)
N7 C8 1.314(4)
C8 N9 1.376(4)
C8 H8 0.9300
N9 C1' 1.466(4)
C1' O6' 1.409(4)
C1' C2' 1.515(5)
C1' H1 0.9800
C2' O7' 1.429(4)
C2' C3' 1.532(4)
C2' H2 0.9800
C3' O11' 1.429(3)
C3' C4' 1.505(5)
C3' H3 0.9800
C4' O6' 1.455(3)
C4' C5' 1.497(4)
C4' H4 0.9800
C5' O15' 1.439(4)
C5' H5A 0.9700
C5' H5B 0.9700
O7' C8' 1.354(4)
C8' O10' 1.187(4)
C8' C9' 1.489(5)
C9' H9A 0.9600
C9' H9C 0.9600
C9' H9B 0.9600
O11' C12' 1.351(5)
C12' O14' 1.190(4)
C12' C13' 1.502(5)
C13' H13A 0.9600
C13' H13B 0.9600
C13' H13C 0.9600
O15' C16' 1.352(3)
C16' O18' 1.198(4)
C16' C17' 1.475(5)
C17' H17A 0.9600
C17' H17B 0.9600
C17' H17C 0.9600

loop_
_geom_hbond_atom_site_label_D
_geom_hbond_atom_site_label_H
_geom_hbond_atom_site_label_A
_geom_hbond_site_symmetry_D
_geom_hbond_site_symmetry_H
_geom_hbond_site_symmetry_A
_geom_hbond_distance_DH
_geom_hbond_distance_HA
_geom_hbond_distance_DA
_geom_hbond_angle_DHA
_geom_hbond_publ_flag
C8 H8 O15' 1_555 1_555 1_555 0.93 2.52 3.265(4) 137 y
C8 H8 O14' 1_555 1_555 2_757 0.93 2.56 3.350(4) 143 y
C1' H1 N1 1_555 1_555 2_756 0.98 2.48 3.355(5) 148 y
C9' H9B O18' 1_555 1_555 1_454 0.96 2.51 3.434(4) 161 y
C13' H13B N7 1_555 1_555 1_455 0.96 2.54 3.502(5) 175 y
C5' H5A Cg 1_555 1_555 2_757 0.97 2.69 3.454 136 y

loop_
_geom_torsion_atom_site_label_1
_geom_torsion_atom_site_label_2
_geom_torsion_atom_site_label_3
_geom_torsion_atom_site_label_4
_geom_torsion
C6 N1 C2 N3 -2.3(6)
C6 N1 C2 Cl11 178.7(3)
N1 C2 N3 C4 3.0(5)
Cl11 C2 N3 C4 -178.0(2)
C2 N3 C4 N9 -178.6(3)
C2 N3 C4 C5 -0.9(5)
N3 C4 C5 C6 -1.5(5)
N9 C4 C5 C6 176.6(3)
N3 C4 C5 N7 180.0(3)
N9 C4 C5 N7 -1.9(4)
C2 N1 C6 C5 -0.8(5)
C2 N1 C6 Cl10 178.4(3)
C4 C5 C6 N1 2.4(5)
N7 C5 C6 N1 -179.6(4)
C4 C5 C6 Cl10 -176.8(3)
N7 C5 C6 Cl10 1.2(6)
C4 C5 N7 C8 0.9(4)
C6 C5 N7 C8 -177.2(4)
C5 N7 C8 N9 0.4(4)
N3 C4 N9 C8 -179.9(3)
C5 C4 N9 C8 2.0(3)
N3 C4 N9 C1' -3.4(5)
C5 C4 N9 C1' 178.5(3)
N7 C8 N9 C4 -1.6(4)
N7 C8 N9 C1' -177.9(3)
C4 N9 C1' O6' -168.8(3)
C8 N9 C1' O6' 6.9(4)
C4 N9 C1' C2' 73.2(4)
C8 N9 C1' C2' -111.1(3)
O6' C1' C2' O7' 82.0(3)
N9 C1' C2' O7' -159.2(2)
O6' C1' C2' C3' -29.8(3)
N9 C1' C2' C3' 89.0(3)
O7' C2' C3' O11' 44.0(4)
C1' C2' C3' O11' 156.5(3)
O7' C2' C3' C4' -73.3(3)
C1' C2' C3' C4' 39.2(3)
O11' C3' C4' O6' -157.0(2)
C2' C3' C4' O6' -35.5(3)
O11' C3' C4' C5' 81.3(3)
C2' C3' C4' C5' -157.2(2)
O6' C4' C5' O15' -65.6(3)
C3' C4' C5' O15' 53.4(3)
N9 C1' O6' C4' -112.7(3)
C2' C1' O6' C4' 8.2(3)
C5' C4' O6' C1' 144.5(2)
C3' C4' O6' C1' 17.6(3)
C1' C2' O7' C8' 115.0(3)
C3' C2' O7' C8' -137.4(3)
C2' O7' C8' O10' -2.6(5)
C2' O7' C8' C9' -178.7(3)
C4' C3' O11' C12' -168.0(2)
C2' C3' O11' C12' 78.9(3)
C3' O11' C12' O14' -1.6(5)
C3' O11' C12' C13' 178.4(3)
C4' C5' O15' C16' 176.9(3)
C5' O15' C16' O18' 4.7(5)
C5' O15' C16' C17' -174.8(3)
